data_1536334
loop_
_publ_author_name
'Kaiser, V.'
'Babel, D.'

_publ_section_title
;
 Ueber Cs2 Zn Cu3 F10 und die Kristallstruktur von Cs7 Cu6 F19
;
_journal_name_full 'Zeitschrift fuer Anorganische und Allgemeine Chemie'
_journal_page_first 222
_journal_page_last 228
_journal_volume 628
_journal_year 2002
_chemical_formula_sum 'Cs7 Cu6 F19'
_space_group_IT_number 14
_symmetry_space_group_name_Hall '-P 2yab'
_symmetry_space_group_name_H-M 'P 1 21/a 1'
_cell_angle_alpha 90
_cell_angle_beta 99.05
_cell_angle_gamma 90
_cell_formula_units_Z 2
_cell_length_a 15.593
_cell_length_b 6.229
_cell_length_c 11.76
_cell_volume 1128.015
_citation_journal_id_ASTM ZAACAB
_cod_data_source_file Kaiser_ZAACAB_2002_301.cif
_cod_data_source_block Cs7Cu6F19
_cod_original_cell_volume 1128.016
_cod_original_sg_symbol_Hall '-P 2ybc (z,y,-x)'
_cod_database_code 1536334

loop_
_symmetry_equiv_pos_as_xyz
x,y,z
-x+1/2,y+1/2,-z
-x,-y,-z
x-1/2,-y-1/2,z

loop_
_atom_site_label
_atom_site_type_symbol
_atom_site_fract_x
_atom_site_fract_y
_atom_site_fract_z
_atom_site_occupancy
_atom_site_U_iso_or_equiv
Cs3 Cs+1 0.34608 0.51112 0.0524 1 0.0
Cu1 Cu+2 0.01242 -0.0083 0.32901 1 0.0
Cs4 Cs+1 0 0.5 0.5 1 0.0
Cu2 Cu+2 0.34697 0.0116 0.22768 1 0.0
Cs1 Cs+1 0.29106 0.51054 0.40688 1 0.0
F3 F-1 0.2405 0.2241 0.184 1 0.0
F8 F-1 0.0519 0.0024 0.1678 1 0.0
F2 F-1 0.1161 -0.2067 0.3627 1 0.0
Cu3 Cu+2 0.17728 0.0025 0.26988 1 0.0
F7 F-1 0.3755 0.0082 0.0791 1 0.0
F6 F-1 0.4282 -0.247 0.2821 1 0.0
Cs2 Cs+1 0.06968 0.5004 0.15619 1 0.0
F5 F-1 0.4317 0.27 0.2841 1 0.0
F1 F-1 0.1227 0.214 0.359 1 0.0
F10 F-1 0 0 0.5 1 0.0
F9 F-1 0.3036 0.0049 0.3739 1 0.0
F4 F-1 0.2311 -0.207 0.1864 1 0.0
